data_2233306
loop_
_publ_author_name
'Li, Leilei'
'Qiu, Xiumin'
'Li, Dacheng'

_publ_section_title
;
 Bis(formato-\k<i>O</i>)bis[1-(pyridin-2-yl)ethanone
 oxime-\k^2^<i>N</i>,<i>N</i>']nickel(II)
;
_journal_coeditor_code VM2139
_journal_issue 1
_journal_name_full 'Acta Crystallographica Section E'
_journal_page_first m2
_journal_paper_doi 10.1107/S1600536811050859
_journal_volume 68
_journal_year 2012
_chemical_formula_iupac '[Ni (C H O2)2 (C7 H8 N2 O)2]'
_chemical_formula_moiety 'C16 H18 N4 Ni O6'
_chemical_formula_sum 'C16 H18 N4 Ni O6'
_chemical_formula_weight 421.05
_chemical_name_systematic
;
Bis(formato-\k<i>O</i>)bis[1-(pyridin-2-yl)ethanone
oxime-\k^2^<i>N</i>,<i>N</i>']nickel(II)
;
_space_group_IT_number 14
_symmetry_cell_setting monoclinic
_symmetry_space_group_name_Hall '-P 2ybc'
_symmetry_space_group_name_H-M 'P 1 21/c 1'
_atom_sites_solution_hydrogens geom
_atom_sites_solution_primary direct
_atom_sites_solution_secondary difmap
_audit_creation_method SHELXL-97
_cell_angle_alpha 90.00
_cell_angle_beta 131.850(2)
_cell_angle_gamma 90.00
_cell_formula_units_Z 4
_cell_length_a 10.5000(12)
_cell_length_b 14.6109(16)
_cell_length_c 15.7391(17)
_cell_measurement_reflns_used 3030
_cell_measurement_temperature 298(2)
_cell_measurement_theta_max 25.253
_cell_measurement_theta_min 2.3885
_cell_volume 1798.6(3)
_computing_cell_refinement 'SAINT (Bruker, 2007)'
_computing_data_collection 'SMART (Bruker, 2007)'
_computing_data_reduction 'SAINT (Bruker, 2007)'
_computing_molecular_graphics 'SHELXTL (Sheldrick, 2008)'
_computing_publication_material 'SHELXTL (Sheldrick, 2008)'
_computing_structure_refinement 'SHELXL97 (Sheldrick, 2008)'
_computing_structure_solution 'SHELXS97 (Sheldrick, 2008)'
_diffrn_ambient_temperature 298(2)
_diffrn_measured_fraction_theta_full 0.998
_diffrn_measured_fraction_theta_max 0.998
_diffrn_measurement_device_type 'Bruker SMART CCD area-detector'
_diffrn_measurement_method 'phi and omega scans'
_diffrn_radiation_monochromator graphite
_diffrn_radiation_source 'fine-focus sealed tube'
_diffrn_radiation_type MoK\a
_diffrn_radiation_wavelength 0.71073
_diffrn_reflns_av_R_equivalents 0.0771
_diffrn_reflns_av_sigmaI/netI 0.0614
_diffrn_reflns_limit_h_max 11
_diffrn_reflns_limit_h_min -12
_diffrn_reflns_limit_k_max 17
_diffrn_reflns_limit_k_min -16
_diffrn_reflns_limit_l_max 18
_diffrn_reflns_limit_l_min -14
_diffrn_reflns_number 9294
_diffrn_reflns_theta_full 25.02
_diffrn_reflns_theta_max 25.02
_diffrn_reflns_theta_min 2.23
_exptl_absorpt_coefficient_mu 1.121
_exptl_absorpt_correction_T_max 0.8867
_exptl_absorpt_correction_T_min 0.8069
_exptl_absorpt_correction_type multi-scan
_exptl_absorpt_process_details '(SADABS; Sheldrick, 1996)'
_exptl_crystal_colour green
_exptl_crystal_density_diffrn 1.555
_exptl_crystal_density_method 'not measured'
_exptl_crystal_description block
_exptl_crystal_F_000 872
_exptl_crystal_size_max 0.20
_exptl_crystal_size_mid 0.17
_exptl_crystal_size_min 0.11
_refine_diff_density_max 0.976
_refine_diff_density_min -0.376
_refine_ls_extinction_method none
_refine_ls_goodness_of_fit_ref 1.000
_refine_ls_hydrogen_treatment constr
_refine_ls_matrix_type full
_refine_ls_number_parameters 244
_refine_ls_number_reflns 3171
_refine_ls_number_restraints 0
_refine_ls_restrained_S_all 1.000
_refine_ls_R_factor_all 0.0728
_refine_ls_R_factor_gt 0.0491
_refine_ls_shift/su_max 0.000
_refine_ls_shift/su_mean 0.000
_refine_ls_structure_factor_coef Fsqd
_refine_ls_weighting_details 'calc w=1/[\s^2^(Fo^2^)+(0.0770P)^2^+0.0000P] where P=(Fo^2^+2Fc^2^)/3'
_refine_ls_weighting_scheme calc
_refine_ls_wR_factor_gt 0.1207
_refine_ls_wR_factor_ref 0.1373
_reflns_number_gt 2209
_reflns_number_total 3171
_reflns_threshold_expression I>2sigma(I)
_cod_data_source_file vm2139.cif
_cod_data_source_block I
_cod_original_sg_symbol_H-M 'P 21/c'
_cod_database_code 2233306
_cod_database_fobs_code 2233306

loop_
_symmetry_equiv_pos_as_xyz
'x, y, z'
'-x, y+1/2, -z+1/2'
'-x, -y, -z'
'x, -y-1/2, z-1/2'

loop_
_atom_site_type_symbol
_atom_site_label
_atom_site_fract_x
_atom_site_fract_y
_atom_site_fract_z
_atom_site_U_iso_or_equiv
_atom_site_adp_type
_atom_site_calc_flag
_atom_site_refinement_flags
_atom_site_occupancy
_atom_site_symmetry_multiplicity
Ni Ni1 0.79945(5) 0.29154(3) 0.43579(3) 0.0370(2) Uani d . 1 1
N N1 0.9617(4) 0.2714(2) 0.6114(2) 0.0438(8) Uani d . 1 1
N N2 0.9641(4) 0.1861(2) 0.4685(2) 0.0417(7) Uani d . 1 1
N N3 0.6356(4) 0.2740(2) 0.2604(2) 0.0425(7) Uani d . 1 1
N N4 0.6175(3) 0.19950(19) 0.4010(2) 0.0389(7) Uani d . 1 1
O O1 0.9530(4) 0.3159(2) 0.6839(2) 0.0625(8) Uani d . 1 1
H H1 0.8715 0.3512 0.6473 0.094 Uiso calc R 1 1
O O2 0.6505(4) 0.3135(2) 0.1895(2) 0.0600(8) Uani d . 1 1
H H2 0.7258 0.3525 0.2244 0.090 Uiso calc R 1 1
O O3 0.6415(3) 0.39657(19) 0.4059(2) 0.0594(7) Uani d . 1 1
O O4 0.6976(4) 0.4197(3) 0.5686(3) 0.0824(11) Uani d . 1 1
O O5 0.9714(3) 0.38535(19) 0.4670(2) 0.0565(7) Uani d . 1 1
O O6 0.9048(4) 0.4151(2) 0.3023(2) 0.0647(8) Uani d . 1 1
C C1 1.1889(5) 0.1813(3) 0.7810(3) 0.0666(13) Uani d . 1 1
H H1A 1.1802 0.2260 0.8217 0.100 Uiso calc R 1 1
H H1B 1.3051 0.1780 0.8133 0.100 Uiso calc R 1 1
H H1C 1.1540 0.1226 0.7866 0.100 Uiso calc R 1 1
C C2 1.0756(4) 0.2085(3) 0.6584(3) 0.0453(9) Uani d . 1 1
C C3 1.0842(4) 0.1614(3) 0.5792(3) 0.0454(9) Uani d . 1 1
C C4 1.2087(5) 0.0964(3) 0.6154(4) 0.0640(12) Uani d . 1 1
H H4 1.2920 0.0811 0.6921 0.077 Uiso calc R 1 1
C C5 1.2066(6) 0.0551(3) 0.5356(4) 0.0763(14) Uani d . 1 1
H H5 1.2880 0.0113 0.5578 0.092 Uiso calc R 1 1
C C6 1.0840(6) 0.0793(3) 0.4241(4) 0.0692(13) Uani d . 1 1
H H6 1.0803 0.0518 0.3692 0.083 Uiso calc R 1 1
C C7 0.9647(5) 0.1451(3) 0.3928(3) 0.0527(10) Uani d . 1 1
H H7 0.8819 0.1614 0.3164 0.063 Uiso calc R 1 1
C C8 0.3945(5) 0.1940(3) 0.0882(3) 0.0625(12) Uani d . 1 1
H H8A 0.3672 0.2490 0.0455 0.094 Uiso calc R 1 1
H H8B 0.2915 0.1674 0.0643 0.094 Uiso calc R 1 1
H H8C 0.4493 0.1514 0.0750 0.094 Uiso calc R 1 1
C C9 0.5122(4) 0.2164(2) 0.2125(3) 0.0399(8) Uani d . 1 1
C C10 0.4964(4) 0.1737(3) 0.2905(3) 0.0398(8) Uani d . 1 1
C C11 0.3649(5) 0.1158(3) 0.2541(3) 0.0508(10) Uani d . 1 1
H H11 0.2837 0.0982 0.1780 0.061 Uiso calc R 1 1
C C12 0.3560(5) 0.0843(3) 0.3330(4) 0.0570(11) Uani d . 1 1
H H12 0.2686 0.0449 0.3105 0.068 Uiso calc R 1 1
C C13 0.4765(5) 0.1115(3) 0.4443(3) 0.0535(10) Uani d . 1 1
H H13 0.4710 0.0921 0.4981 0.064 Uiso calc R 1 1
C C14 0.6058(4) 0.1680(3) 0.4749(3) 0.0428(9) Uani d . 1 1
H H14 0.6892 0.1852 0.5510 0.051 Uiso calc R 1 1
C C15 0.6164(5) 0.4323(3) 0.4662(4) 0.0604(11) Uani d . 1 1
H H15 0.5257 0.4733 0.4293 0.072 Uiso calc R 1 1
C C16 0.9880(5) 0.4261(3) 0.4058(4) 0.0535(10) Uani d . 1 1
H H16 1.0734 0.4703 0.4419 0.064 Uiso calc R 1 1

loop_
_atom_site_aniso_label
_atom_site_aniso_U_11
_atom_site_aniso_U_22
_atom_site_aniso_U_33
_atom_site_aniso_U_12
_atom_site_aniso_U_13
_atom_site_aniso_U_23
Ni1 0.0332(3) 0.0470(3) 0.0287(3) -0.0006(2) 0.0199(2) -0.00075(19)
N1 0.0397(17) 0.061(2) 0.0314(16) -0.0092(15) 0.0238(15) -0.0067(14)
N2 0.0377(16) 0.0543(19) 0.0363(17) 0.0045(13) 0.0260(15) 0.0063(13)
N3 0.0422(17) 0.055(2) 0.0331(16) 0.0040(15) 0.0263(15) 0.0067(14)
N4 0.0350(16) 0.0485(18) 0.0303(15) -0.0008(13) 0.0206(14) -0.0040(12)
O1 0.0598(17) 0.091(2) 0.0364(15) 0.0007(15) 0.0322(14) -0.0092(14)
O2 0.0632(18) 0.082(2) 0.0373(15) -0.0115(15) 0.0347(14) 0.0029(13)
O3 0.0552(17) 0.0595(18) 0.0588(18) 0.0075(13) 0.0361(15) -0.0041(14)
O4 0.083(2) 0.104(3) 0.073(2) 0.022(2) 0.058(2) -0.0027(19)
O5 0.0495(16) 0.0650(19) 0.0470(16) -0.0112(13) 0.0289(14) 0.0010(13)
O6 0.0609(18) 0.074(2) 0.0571(19) -0.0065(16) 0.0386(16) 0.0083(16)
C1 0.051(3) 0.095(3) 0.037(2) 0.004(2) 0.022(2) 0.012(2)
C2 0.0305(19) 0.062(3) 0.033(2) -0.0076(18) 0.0172(17) 0.0042(17)
C3 0.035(2) 0.055(2) 0.044(2) 0.0015(17) 0.0258(18) 0.0078(18)
C4 0.052(3) 0.077(3) 0.058(3) 0.014(2) 0.034(2) 0.020(2)
C5 0.071(3) 0.078(3) 0.091(4) 0.033(3) 0.059(3) 0.026(3)
C6 0.080(3) 0.074(3) 0.083(4) 0.012(3) 0.066(3) 0.000(3)
C7 0.055(2) 0.063(3) 0.050(2) 0.007(2) 0.039(2) 0.003(2)
C8 0.056(3) 0.087(3) 0.032(2) -0.012(2) 0.024(2) -0.012(2)
C9 0.0332(19) 0.052(2) 0.0245(17) 0.0053(17) 0.0151(16) -0.0010(15)
C10 0.0371(19) 0.045(2) 0.0356(19) 0.0024(16) 0.0237(17) -0.0014(16)
C11 0.045(2) 0.058(3) 0.039(2) -0.0116(18) 0.0237(18) -0.0149(18)
C12 0.058(3) 0.057(3) 0.064(3) -0.019(2) 0.044(2) -0.012(2)
C13 0.062(3) 0.057(3) 0.049(2) -0.011(2) 0.040(2) -0.0053(19)
C14 0.042(2) 0.054(2) 0.0329(19) -0.0052(17) 0.0250(18) -0.0043(17)
C15 0.052(3) 0.057(3) 0.077(3) -0.002(2) 0.045(3) -0.011(2)
C16 0.042(2) 0.050(2) 0.062(3) 0.0012(18) 0.032(2) 0.008(2)

loop_
_atom_type_symbol
_atom_type_description
_atom_type_scat_dispersion_real
_atom_type_scat_dispersion_imag
_atom_type_scat_source
C C 0.0033 0.0016 'International Tables Vol C Tables 4.2.6.8 and 6.1.1.4'
H H 0.0000 0.0000 'International Tables Vol C Tables 4.2.6.8 and 6.1.1.4'
N N 0.0061 0.0033 'International Tables Vol C Tables 4.2.6.8 and 6.1.1.4'
O O 0.0106 0.0060 'International Tables Vol C Tables 4.2.6.8 and 6.1.1.4'
Ni Ni 0.3393 1.1124 'International Tables Vol C Tables 4.2.6.8 and 6.1.1.4'

loop_
_geom_angle_atom_site_label_1
_geom_angle_atom_site_label_2
_geom_angle_atom_site_label_3
_geom_angle
O5 Ni1 O3 90.17(12)
O5 Ni1 N3 102.57(11)
O3 Ni1 N3 87.81(11)
O5 Ni1 N1 88.09(11)
O3 Ni1 N1 103.18(12)
N3 Ni1 N1 164.78(12)
O5 Ni1 N4 177.98(11)
O3 Ni1 N4 87.92(11)
N3 Ni1 N4 76.72(11)
N1 Ni1 N4 92.98(11)
O5 Ni1 N2 88.99(12)
O3 Ni1 N2 178.97(12)
N3 Ni1 N2 92.95(11)
N1 Ni1 N2 76.20(11)
N4 Ni1 N2 92.93(12)
C2 N1 O1 114.6(3)
C2 N1 Ni1 119.3(3)
O1 N1 Ni1 126.0(2)
C7 N2 C3 118.3(3)
C7 N2 Ni1 126.9(3)
C3 N2 Ni1 114.7(2)
C9 N3 O2 114.8(3)
C9 N3 Ni1 118.6(2)
O2 N3 Ni1 126.4(2)
C14 N4 C10 118.2(3)
C14 N4 Ni1 126.6(2)
C10 N4 Ni1 115.2(2)
N1 O1 H1 109.5
N3 O2 H2 109.5
C15 O3 Ni1 132.6(3)
C16 O5 Ni1 133.9(3)
C2 C1 H1A 109.5
C2 C1 H1B 109.5
H1A C1 H1B 109.5
C2 C1 H1C 109.5
H1A C1 H1C 109.5
H1B C1 H1C 109.5
N1 C2 C3 113.9(3)
N1 C2 C1 124.6(4)
C3 C2 C1 121.4(4)
N2 C3 C4 121.5(4)
N2 C3 C2 115.8(3)
C4 C3 C2 122.7(4)
C5 C4 C3 119.0(4)
C5 C4 H4 120.5
C3 C4 H4 120.5
C6 C5 C4 119.2(4)
C6 C5 H5 120.4
C4 C5 H5 120.4
C5 C6 C7 119.5(4)
C5 C6 H6 120.2
C7 C6 H6 120.2
N2 C7 C6 122.4(4)
N2 C7 H7 118.8
C6 C7 H7 118.8
C9 C8 H8A 109.5
C9 C8 H8B 109.5
H8A C8 H8B 109.5
C9 C8 H8C 109.5
H8A C8 H8C 109.5
H8B C8 H8C 109.5
N3 C9 C10 114.5(3)
N3 C9 C8 122.8(3)
C10 C9 C8 122.7(3)
N4 C10 C11 121.8(3)
N4 C10 C9 114.8(3)
C11 C10 C9 123.3(3)
C10 C11 C12 118.7(3)
C10 C11 H11 120.6
C12 C11 H11 120.6
C13 C12 C11 119.6(4)
C13 C12 H12 120.2
C11 C12 H12 120.2
C12 C13 C14 118.6(4)
C12 C13 H13 120.7
C14 C13 H13 120.7
N4 C14 C13 123.2(3)
N4 C14 H14 118.4
C13 C14 H14 118.4
O4 C15 O3 127.8(4)
O4 C15 H15 116.1
O3 C15 H15 116.1
O5 C16 O6 128.1(4)
O5 C16 H16 115.9
O6 C16 H16 115.9

loop_
_geom_bond_atom_site_label_1
_geom_bond_atom_site_label_2
_geom_bond_distance
Ni1 O5 2.049(3)
Ni1 O3 2.070(3)
Ni1 N3 2.075(3)
Ni1 N1 2.085(3)
Ni1 N4 2.089(3)
Ni1 N2 2.107(3)
N1 C2 1.281(5)
N1 O1 1.368(4)
N2 C7 1.337(5)
N2 C3 1.351(4)
N3 C9 1.285(4)
N3 O2 1.356(4)
N4 C14 1.330(4)
N4 C10 1.354(4)
O1 H1 0.8200
O2 H2 0.8200
O3 C15 1.256(5)
O4 C15 1.235(5)
O5 C16 1.239(5)
O6 C16 1.243(5)
C1 C2 1.493(5)
C1 H1A 0.9600
C1 H1B 0.9600
C1 H1C 0.9600
C2 C3 1.478(5)
C3 C4 1.394(5)
C4 C5 1.379(7)
C4 H4 0.9300
C5 C6 1.359(6)
C5 H5 0.9300
C6 C7 1.382(5)
C6 H6 0.9300
C7 H7 0.9300
C8 C9 1.494(5)
C8 H8A 0.9600
C8 H8B 0.9600
C8 H8C 0.9600
C9 C10 1.481(5)
C10 C11 1.377(5)
C11 C12 1.386(5)
C11 H11 0.9300
C12 C13 1.367(5)
C12 H12 0.9300
C13 C14 1.373(5)
C13 H13 0.9300
C14 H14 0.9300
C15 H15 0.9300
C16 H16 0.9300

loop_
_geom_hbond_atom_site_label_D
_geom_hbond_atom_site_label_H
_geom_hbond_atom_site_label_A
_geom_hbond_distance_DH
_geom_hbond_distance_HA
_geom_hbond_distance_DA
_geom_hbond_angle_DHA
O1 H1 O4 0.82 1.69 2.508(4) 177.4
O2 H2 O6 0.82 1.67 2.482(4) 168.7

loop_
_geom_torsion_atom_site_label_1
_geom_torsion_atom_site_label_2
_geom_torsion_atom_site_label_3
_geom_torsion_atom_site_label_4
_geom_torsion
O5 Ni1 N1 C2 -91.6(3)
O3 Ni1 N1 C2 178.7(3)
N3 Ni1 N1 C2 43.4(6)
N4 Ni1 N1 C2 90.2(3)
N2 Ni1 N1 C2 -2.1(3)
O5 Ni1 N1 O1 92.8(3)
O3 Ni1 N1 O1 3.1(3)
N3 Ni1 N1 O1 -132.2(4)
N4 Ni1 N1 O1 -85.4(3)
N2 Ni1 N1 O1 -177.7(3)
O5 Ni1 N2 C7 -89.8(3)
O3 Ni1 N2 C7 -125(6)
N3 Ni1 N2 C7 12.8(3)
N1 Ni1 N2 C7 -178.0(3)
N4 Ni1 N2 C7 89.6(3)
O5 Ni1 N2 C3 87.6(3)
O3 Ni1 N2 C3 53(6)
N3 Ni1 N2 C3 -169.9(2)
N1 Ni1 N2 C3 -0.7(2)
N4 Ni1 N2 C3 -93.0(3)
O5 Ni1 N3 C9 178.4(3)
O3 Ni1 N3 C9 -91.9(3)
N1 Ni1 N3 C9 44.9(5)
N4 Ni1 N3 C9 -3.5(3)
N2 Ni1 N3 C9 88.8(3)
O5 Ni1 N3 O2 2.9(3)
O3 Ni1 N3 O2 92.5(3)
N1 Ni1 N3 O2 -130.7(4)
N4 Ni1 N3 O2 -179.1(3)
N2 Ni1 N3 O2 -86.8(3)
O5 Ni1 N4 C14 -105(3)
O3 Ni1 N4 C14 -86.4(3)
N3 Ni1 N4 C14 -174.6(3)
N1 Ni1 N4 C14 16.7(3)
N2 Ni1 N4 C14 93.1(3)
O5 Ni1 N4 C10 72(3)
O3 Ni1 N4 C10 90.4(2)
N3 Ni1 N4 C10 2.2(2)
N1 Ni1 N4 C10 -166.5(2)
N2 Ni1 N4 C10 -90.2(2)
O5 Ni1 O3 C15 -100.5(4)
N3 Ni1 O3 C15 156.9(4)
N1 Ni1 O3 C15 -12.4(4)
N4 Ni1 O3 C15 80.1(4)
N2 Ni1 O3 C15 -66(6)
O3 Ni1 O5 C16 -87.8(4)
N3 Ni1 O5 C16 0.0(4)
N1 Ni1 O5 C16 169.0(4)
N4 Ni1 O5 C16 -69(3)
N2 Ni1 O5 C16 92.8(4)
O1 N1 C2 C3 -179.6(3)
Ni1 N1 C2 C3 4.3(4)
O1 N1 C2 C1 1.9(5)
Ni1 N1 C2 C1 -174.1(3)
C7 N2 C3 C4 1.3(5)
Ni1 N2 C3 C4 -176.2(3)
C7 N2 C3 C2 -179.4(3)
Ni1 N2 C3 C2 3.0(4)
N1 C2 C3 N2 -4.8(5)
C1 C2 C3 N2 173.7(3)
N1 C2 C3 C4 174.5(4)
C1 C2 C3 C4 -7.0(6)
N2 C3 C4 C5 -1.3(6)
C2 C3 C4 C5 179.4(4)
C3 C4 C5 C6 0.4(7)
C4 C5 C6 C7 0.5(7)
C3 N2 C7 C6 -0.4(6)
Ni1 N2 C7 C6 176.8(3)
C5 C6 C7 N2 -0.5(7)
O2 N3 C9 C10 -179.8(3)
Ni1 N3 C9 C10 4.1(4)
O2 N3 C9 C8 0.3(5)
Ni1 N3 C9 C8 -175.7(3)
C14 N4 C10 C11 -0.8(5)
Ni1 N4 C10 C11 -177.8(3)
C14 N4 C10 C9 176.2(3)
Ni1 N4 C10 C9 -0.8(4)
N3 C9 C10 N4 -2.1(5)
C8 C9 C10 N4 177.7(3)
N3 C9 C10 C11 174.8(3)
C8 C9 C10 C11 -5.3(6)
N4 C10 C11 C12 0.9(6)
C9 C10 C11 C12 -175.8(4)
C10 C11 C12 C13 0.3(6)
C11 C12 C13 C14 -1.4(6)
C10 N4 C14 C13 -0.5(5)
Ni1 N4 C14 C13 176.2(3)
C12 C13 C14 N4 1.6(6)
Ni1 O3 C15 O4 9.0(7)
Ni1 O5 C16 O6 -5.8(7)
